data_4071222
loop_
_publ_author_name
'Zirngast, Michaela'
'Marschner, Christoph'
'Baumgartner, Judith'

_publ_section_title
;
 Group 4 Metallocene Complexes of Tris(trimethylsilyl)silylacetylene and
 Related Alkynes
;
_journal_issue 11
_journal_name_full Organometallics
_journal_page_first 2570
_journal_paper_doi 10.1021/om800038h
_journal_volume 27
_journal_year 2008
_chemical_formula_sum 'C22 H56 I2 Si8'
_chemical_formula_weight 799.19
_chemical_name_systematic
; 
 ? 
;
_space_group_IT_number 2
_symmetry_cell_setting triclinic
_symmetry_space_group_name_Hall '-P 1'
_symmetry_space_group_name_H-M 'P -1'
_atom_sites_solution_hydrogens geom
_atom_sites_solution_primary direct
_atom_sites_solution_secondary difmap
_audit_creation_method SHELXL-97
_cell_angle_alpha 97.87(3)
_cell_angle_beta 92.04(3)
_cell_angle_gamma 117.03(3)
_cell_formula_units_Z 1
_cell_length_a 8.7389(17)
_cell_length_b 9.4834(19)
_cell_length_c 13.512(3)
_cell_measurement_reflns_used 1014
_cell_measurement_temperature 200(2)
_cell_measurement_theta_max 22
_cell_measurement_theta_min 2
_cell_volume 982.0(5)
_computing_cell_refinement 'Bruker XSCANS'
_computing_data_collection 'Bruker XSCANS'
_computing_data_reduction 'Bruker SHELXTL'
_computing_molecular_graphics 'Bruker SHELXTL'
_computing_publication_material 'Bruker SHELXTL'
_computing_structure_refinement 'SHELXL-97 (Sheldrick, 1997)'
_computing_structure_solution 'SHELXS-97 (Sheldrick, 1990)'
_diffrn_ambient_temperature 200(2)
_diffrn_measured_fraction_theta_full 0.975
_diffrn_measured_fraction_theta_max 0.975
_diffrn_measurement_device_type 'SMART APEX'
_diffrn_measurement_method '\w scans'
_diffrn_radiation_monochromator graphite
_diffrn_radiation_source 'fine-focus sealed tube'
_diffrn_radiation_type MoK\a
_diffrn_radiation_wavelength 0.71073
_diffrn_reflns_av_R_equivalents 0.0889
_diffrn_reflns_av_sigmaI/netI 0.1615
_diffrn_reflns_limit_h_max 10
_diffrn_reflns_limit_h_min -10
_diffrn_reflns_limit_k_max 11
_diffrn_reflns_limit_k_min -11
_diffrn_reflns_limit_l_max 14
_diffrn_reflns_limit_l_min -15
_diffrn_reflns_number 5945
_diffrn_reflns_theta_full 24.49
_diffrn_reflns_theta_max 24.49
_diffrn_reflns_theta_min 2.45
_exptl_absorpt_coefficient_mu 1.856
_exptl_absorpt_correction_T_max 0.7811
_exptl_absorpt_correction_T_min 0.6059
_exptl_absorpt_correction_type multi-scan
_exptl_absorpt_process_details XPREP
_exptl_crystal_colour orange
_exptl_crystal_density_diffrn 1.351
_exptl_crystal_density_method 'not measured'
_exptl_crystal_description plates
_exptl_crystal_F_000 406
_exptl_crystal_size_max 0.30
_exptl_crystal_size_mid 0.20
_exptl_crystal_size_min 0.14
_refine_diff_density_max 2.268
_refine_diff_density_min -2.093
_refine_diff_density_rms 0.234
_refine_ls_extinction_method none
_refine_ls_goodness_of_fit_ref 1.005
_refine_ls_hydrogen_treatment constr
_refine_ls_matrix_type full
_refine_ls_number_parameters 154
_refine_ls_number_reflns 3184
_refine_ls_number_restraints 0
_refine_ls_restrained_S_all 1.005
_refine_ls_R_factor_all 0.1351
_refine_ls_R_factor_gt 0.0854
_refine_ls_shift/su_max 0.000
_refine_ls_shift/su_mean 0.000
_refine_ls_structure_factor_coef Fsqd
_refine_ls_weighting_details 'calc w=1/[\s^2^(Fo^2^)+(0.1185P)^2^+0.0000P] where P=(Fo^2^+2Fc^2^)/3'
_refine_ls_weighting_scheme calc
_refine_ls_wR_factor_gt 0.2005
_refine_ls_wR_factor_ref 0.2262
_reflns_number_gt 2076
_reflns_number_total 3184
_reflns_threshold_expression >2sigma(I)
_cod_data_source_file om800038h-file001.cif
_cod_data_source_block 27_539j
_cod_original_cell_volume 982.0(4)
_cod_original_sg_symbol_H-M P-1
_cod_database_code 4071222

loop_
_symmetry_equiv_pos_as_xyz
'x, y, z'
'-x, -y, -z'

loop_
_atom_site_label
_atom_site_type_symbol
_atom_site_fract_x
_atom_site_fract_y
_atom_site_fract_z
_atom_site_U_iso_or_equiv
_atom_site_adp_type
_atom_site_occupancy
_atom_site_symmetry_multiplicity
_atom_site_calc_flag
_atom_site_refinement_flags
Si1 Si 0.2345(4) 0.2959(4) 0.2669(3) 0.0276(9) Uani 1 1 d .
Si2 Si 0.1942(4) 0.5245(4) 0.2578(3) 0.0318(9) Uani 1 1 d .
Si3 Si -0.0317(4) 0.0855(4) 0.2928(3) 0.0310(9) Uani 1 1 d .
Si4 Si 0.3582(5) 0.2354(4) 0.1263(3) 0.0366(10) Uani 1 1 d .
I1 I 0.46975(11) 0.17067(9) 0.40219(7) 0.0400(4) Uani 1 1 d .
C1 C 0.3872(15) 0.3465(14) 0.3837(10) 0.027(3) Uani 1 1 d .
C2 C 0.4454(15) 0.4781(14) 0.4549(10) 0.036(3) Uani 1 1 d .
H2 H 0.4069 0.5537 0.4426 0.043 Uiso 1 1 calc R
C5 C 0.4047(18) 0.7066(14) 0.2647(13) 0.060(5) Uani 1 1 d .
H5A H 0.3850 0.7992 0.2592 0.091 Uiso 1 1 calc R
H5B H 0.4680 0.6907 0.2095 0.091 Uiso 1 1 calc R
H5C H 0.4724 0.7263 0.3291 0.091 Uiso 1 1 calc R
C6 C 0.0699(19) 0.5510(16) 0.3610(11) 0.049(4) Uani 1 1 d .
H6A H 0.1126 0.5316 0.4231 0.073 Uiso 1 1 calc R
H6B H -0.0528 0.4745 0.3434 0.073 Uiso 1 1 calc R
H6C H 0.0844 0.6609 0.3709 0.073 Uiso 1 1 calc R
C7 C 0.072(2) 0.5036(16) 0.1353(11) 0.051(4) Uani 1 1 d .
H7A H -0.0190 0.3926 0.1158 0.076 Uiso 1 1 calc R
H7B H 0.1519 0.5306 0.0834 0.076 Uiso 1 1 calc R
H7C H 0.0209 0.5766 0.1425 0.076 Uiso 1 1 calc R
C8 C -0.0731(18) 0.1266(17) 0.4249(12) 0.052(4) Uani 1 1 d .
H8A H -0.1863 0.0426 0.4359 0.077 Uiso 1 1 calc R
H8B H -0.0720 0.2313 0.4379 0.077 Uiso 1 1 calc R
H8C H 0.0170 0.1275 0.4707 0.077 Uiso 1 1 calc R
C9 C -0.2035(15) 0.0859(14) 0.2031(11) 0.038(4) Uani 1 1 d .
H9A H -0.3158 -0.0045 0.2084 0.057 Uiso 1 1 calc R
H9B H -0.1741 0.0754 0.1341 0.057 Uiso 1 1 calc R
H9C H -0.2094 0.1869 0.2205 0.057 Uiso 1 1 calc R
C10 C -0.0354(18) -0.1168(15) 0.2709(12) 0.048(4) Uani 1 1 d .
H10A H 0.0654 -0.1102 0.3095 0.072 Uiso 1 1 calc R
H10B H -0.0322 -0.1485 0.1991 0.072 Uiso 1 1 calc R
H10C H -0.1413 -0.1967 0.2926 0.072 Uiso 1 1 calc R
C11 C 0.260(2) 0.261(2) 0.0110(12) 0.064(5) Uani 1 1 d .
H11A H 0.3106 0.2340 -0.0474 0.095 Uiso 1 1 calc R
H11B H 0.2810 0.3727 0.0167 0.095 Uiso 1 1 calc R
H11C H 0.1346 0.1895 0.0026 0.095 Uiso 1 1 calc R
C12 C 0.3289(18) 0.0274(15) 0.1050(11) 0.040(4) Uani 1 1 d .
H12A H 0.2065 -0.0478 0.0846 0.060 Uiso 1 1 calc R
H12B H 0.3667 0.0045 0.1673 0.060 Uiso 1 1 calc R
H12C H 0.3978 0.0154 0.0520 0.060 Uiso 1 1 calc R
C13 C 0.5938(17) 0.3775(17) 0.1430(13) 0.053(4) Uani 1 1 d .
H13A H 0.6447 0.3768 0.2086 0.080 Uiso 1 1 calc R
H13B H 0.6109 0.4861 0.1394 0.080 Uiso 1 1 calc R
H13C H 0.6499 0.3443 0.0897 0.080 Uiso 1 1 calc R

loop_
_atom_site_aniso_label
_atom_site_aniso_U_11
_atom_site_aniso_U_22
_atom_site_aniso_U_33
_atom_site_aniso_U_23
_atom_site_aniso_U_13
_atom_site_aniso_U_12
Si1 0.0296(18) 0.0176(15) 0.037(2) 0.0097(15) -0.0042(15) 0.0114(14)
Si2 0.0366(19) 0.0184(16) 0.043(3) 0.0123(16) -0.0017(17) 0.0134(14)
Si3 0.0319(19) 0.0164(15) 0.046(3) 0.0102(16) 0.0022(17) 0.0109(14)
Si4 0.041(2) 0.0289(18) 0.045(3) 0.0141(18) 0.0034(18) 0.0186(16)
I1 0.0495(6) 0.0259(5) 0.0520(7) 0.0066(4) -0.0095(4) 0.0249(4)
C1 0.034(7) 0.026(6) 0.032(8) 0.012(6) 0.002(6) 0.020(5)
C2 0.034(7) 0.020(6) 0.050(10) 0.005(6) -0.004(6) 0.011(5)
C5 0.056(9) 0.016(6) 0.099(14) 0.032(7) -0.022(9) 0.004(6)
C6 0.070(10) 0.033(7) 0.064(11) 0.024(7) 0.005(8) 0.037(7)
C7 0.080(11) 0.032(7) 0.057(11) 0.011(7) -0.007(8) 0.040(8)
C8 0.050(9) 0.037(7) 0.086(13) 0.031(8) 0.016(8) 0.029(7)
C9 0.028(7) 0.022(6) 0.064(11) 0.008(6) -0.001(6) 0.011(5)
C10 0.053(9) 0.025(7) 0.065(11) 0.015(7) -0.004(8) 0.016(6)
C11 0.100(13) 0.066(11) 0.055(12) 0.017(9) -0.002(9) 0.063(11)
C12 0.057(9) 0.037(7) 0.038(9) 0.002(7) -0.004(7) 0.034(7)
C13 0.040(8) 0.039(8) 0.082(13) 0.014(8) 0.034(8) 0.017(7)

loop_
_atom_type_symbol
_atom_type_description
_atom_type_scat_dispersion_real
_atom_type_scat_dispersion_imag
_atom_type_scat_source
C C 0.0033 0.0016 'International Tables Vol C Tables 4.2.6.8 and 6.1.1.4'
H H 0.0000 0.0000 'International Tables Vol C Tables 4.2.6.8 and 6.1.1.4'
I I -0.4742 1.8119 'International Tables Vol C Tables 4.2.6.8 and 6.1.1.4'
Si Si 0.0817 0.0704 'International Tables Vol C Tables 4.2.6.8 and 6.1.1.4'

loop_
_geom_angle_atom_site_label_1
_geom_angle_atom_site_label_2
_geom_angle_atom_site_label_3
_geom_angle
_geom_angle_site_symmetry_3
C1 Si1 Si4 109.0(4) .
C1 Si1 Si3 106.6(4) .
Si4 Si1 Si3 114.82(19) .
C1 Si1 Si2 106.9(4) .
Si4 Si1 Si2 111.18(19) .
Si3 Si1 Si2 107.98(17) .
C5 Si2 C6 110.6(8) .
C5 Si2 C7 105.9(7) .
C6 Si2 C7 108.4(7) .
C5 Si2 Si1 110.8(5) .
C6 Si2 Si1 109.5(4) .
C7 Si2 Si1 111.6(4) .
C8 Si3 C10 108.1(7) .
C8 Si3 C9 110.0(6) .
C10 Si3 C9 110.4(6) .
C8 Si3 Si1 108.6(5) .
C10 Si3 Si1 112.9(5) .
C9 Si3 Si1 106.8(4) .
C12 Si4 C11 106.8(7) .
C12 Si4 C13 108.8(6) .
C11 Si4 C13 108.6(8) .
C12 Si4 Si1 113.9(5) .
C11 Si4 Si1 110.0(6) .
C13 Si4 Si1 108.6(5) .
C2 C1 Si1 126.9(9) .
C2 C1 I1 118.1(8) .
Si1 C1 I1 115.0(6) .
C1 C2 C2 130.2(15) 2_666

loop_
_geom_bond_atom_site_label_1
_geom_bond_atom_site_label_2
_geom_bond_distance
_geom_bond_site_symmetry_2
Si1 C1 1.887(12) .
Si1 Si4 2.350(6) .
Si1 Si3 2.355(5) .
Si1 Si2 2.368(4) .
Si2 C5 1.852(13) .
Si2 C6 1.857(16) .
Si2 C7 1.872(13) .
Si3 C8 1.859(16) .
Si3 C10 1.885(13) .
Si3 C9 1.898(12) .
Si4 C12 1.849(12) .
Si4 C11 1.851(14) .
Si4 C13 1.862(14) .
I1 C1 2.135(10) .
C1 C2 1.343(17) .
C2 C2 1.41(2) 2_666

loop_
_geom_torsion_atom_site_label_1
_geom_torsion_atom_site_label_2
_geom_torsion_atom_site_label_3
_geom_torsion_atom_site_label_4
_geom_torsion
_geom_torsion_site_symmetry_4
C1 Si1 Si2 C5 53.6(8) .
Si4 Si1 Si2 C5 -65.2(6) .
Si3 Si1 Si2 C5 168.0(6) .
C1 Si1 Si2 C6 -68.8(7) .
Si4 Si1 Si2 C6 172.4(5) .
Si3 Si1 Si2 C6 45.6(6) .
C1 Si1 Si2 C7 171.2(7) .
Si4 Si1 Si2 C7 52.4(6) .
Si3 Si1 Si2 C7 -74.4(6) .
C1 Si1 Si3 C8 40.7(6) .
Si4 Si1 Si3 C8 161.5(4) .
Si2 Si1 Si3 C8 -73.9(5) .
C1 Si1 Si3 C10 -79.3(7) .
Si4 Si1 Si3 C10 41.5(6) .
Si2 Si1 Si3 C10 166.2(5) .
C1 Si1 Si3 C9 159.3(6) .
Si4 Si1 Si3 C9 -79.9(5) .
Si2 Si1 Si3 C9 44.7(5) .
C1 Si1 Si4 C12 81.6(6) .
Si3 Si1 Si4 C12 -37.9(5) .
Si2 Si1 Si4 C12 -160.9(5) .
C1 Si1 Si4 C11 -158.6(7) .
Si3 Si1 Si4 C11 81.9(6) .
Si2 Si1 Si4 C11 -41.1(6) .
C1 Si1 Si4 C13 -39.9(7) .
Si3 Si1 Si4 C13 -159.4(5) .
Si2 Si1 Si4 C13 77.7(6) .
Si4 Si1 C1 C2 127.8(12) .
Si3 Si1 C1 C2 -107.7(12) .
Si2 Si1 C1 C2 7.6(13) .
Si4 Si1 C1 I1 -53.1(6) .
Si3 Si1 C1 I1 71.3(6) .
Si2 Si1 C1 I1 -173.4(4) .
Si1 C1 C2 C2 177.8(15) 2_666
I1 C1 C2 C2 -1(3) 2_666
